data_1557015
loop_
_publ_author_name
'Yang, H.'
'Downs, R.T.'
'Evans, S.H.'
'Pinch, W.W.'

_publ_section_title
;
 Terrywallaceite, AgPb(Sb,Bi)3S6, isotypic with gustavite, a new mineral
 from in a Herminia, Julcani Mining District, Huancavelica, Peru
;
_journal_name_full 'American Mineralogist'
_journal_page_first 1310
_journal_page_last 1314
_journal_paper_doi 10.2138/am.2013.4423
_journal_volume 98
_journal_year 2013
_chemical_formula_sum 'Ag1.02 As0.06 Bi1.47 Pb0.87 S5.94 Sb1.54'
_chemical_name_common Ag1.02Pb0.87(Sb1.54Bi1.47)(S5.94As0.06)
_chemical_name_mineral terrywallaceite
_space_group_IT_number 14
_space_group_name_Hall '-P 2ybc'
_space_group_name_H-M_alt 'P 1 21/c 1'
_cell_angle_alpha 90
_cell_angle_beta 107.519(2)
_cell_angle_gamma 90
_cell_formula_units_Z 4
_cell_length_a 6.9764(4)
_cell_length_b 19.351(1)
_cell_length_c 8.3870(4)
_cell_volume 1079.73(10)
_diffrn_ambient_pressure 100
_diffrn_ambient_temperature 298
_cod_data_source_file terrywallaceite.cif
_cod_data_source_block terrywallaceite
_cod_original_sg_symbol_H-M 'P 21/c'
_cod_original_formula_sum 'Ag1.02 Pb0.87 Sb1.54 Bi1.47 S5.94 As0.06'
_cod_database_code 1557015

loop_
_space_group_symop_id
_space_group_symop_operation_xyz
1 x,y,z
2 -x,-y,-z
3 -x,y+1/2,-z+1/2
4 x,-y+1/2,z+1/2

loop_
_atom_site_label
_atom_site_occupancy
_atom_site_fract_x
_atom_site_fract_y
_atom_site_fract_z
_atom_site_adp_type
_atom_site_U_iso_or_equiv
_atom_site_type_symbol
Ag 1.0 0.13556(20) 0.36504(5) 0.28477(15) Uiso 0.0465(2) Ag
Pb 1.0 0.63960(5) 0.25004(2) 0.15889(7) Uiso 0.0255(1) Pb
M1Bi 0.820(2) 0.18850(5) 0.35966(2) 0.79992(6) Uiso 0.0164(1) Bi
M1Sb 0.180(2) 0.18850(5) 0.35966(2) 0.79992(6) Uiso 0.0164(1) Sb
M2Bi 0.600(3) 0.25787(5) 0.54936(2) 0.56150(6) Uiso 0.0164(1) Bi
M2Sb 0.400(3) 0.25787(5) 0.54936(2) 0.56150(6) Uiso 0.0164(1) Sb
M3Sb 0.950(3) 0.72321(8) 0.44406(3) 0.92624(9) Uiso 0.0155(2) Sb
M3Bi 0.095(3) 0.72321(8) 0.44406(3) 0.92624(9) Uiso 0.0155(2) Bi
S1 1.0 0.0149(4) 0.49180(10) 0.2870(3) Uiso 0.0217(5) S
S2 1.0 0.9132(3) 0.33300(10) 0.4948(3) Uiso 0.0189(4) S
S3 1.0 0.5092(3) 0.40210(10) 0.0971(3) Uiso 0.0210(5) S
S4 1.0 0.3547(3) 0.23900(10) 0.8390(4) Uiso 0.0190(4) S
S5 1.0 0.5040(3) 0.59670(10) 0.3506(3) Uiso 0.0211(5) S
S6 1.0 0.9209(3) 0.33510(10) 0.9730(3) Uiso 0.0188(4) S

loop_
_atom_site_aniso_label
_atom_site_aniso_U_11
_atom_site_aniso_U_22
_atom_site_aniso_U_33
_atom_site_aniso_U_12
_atom_site_aniso_U_13
_atom_site_aniso_U_23
Ag 0.0562(6) 0.0402(5) 0.0409(5) 0.0257(4) 0.0114(5) 0.0005(5)
Pb 0.0240(2) 0.0288(2) 0.0239(2) 0.0017(1) 0.0078(2) 0.0003(2)
M1Bi 0.0153(2) 0.0171(1) 0.0171(2) -0.0013(1) 0.0053(1) 0.0005(2)
M1Sb 0.0153(2) 0.0171(1) 0.0171(2) -0.0013(1) 0.0053(1) 0.0005(2)
M2Bi 0.0176(2) 0.0144(2) 0.0169(2) -0.0001(1) 0.0045(2) -0.0003(2)
M2Sb 0.0176(2) 0.0144(2) 0.0169(2) -0.0001(1) 0.0045(2) -0.0003(2)
M3Sb 0.0149(3) 0.0159(2) 0.0165(3) 0.0002(2) 0.0058(3) -0.0010(2)
M3Bi 0.0149(3) 0.0159(2) 0.0165(3) 0.0002(2) 0.0058(3) -0.0010(2)
S1 0.0271(11) 0.0211(11) 0.0185(11) -0.0038(8) 0.0091(9) -0.0022(8)
S2 0.0214(9) 0.0165(9) 0.0194(11) -0.0007(7) 0.0070(9) -0.0006(8)
S3 0.0217(10) 0.0226(10) 0.0198(13) -0.0019(8) 0.0078(9) -0.0023(9)
S4 0.0184(8) 0.0199(10) 0.0184(10) -0.0021(7) 0.0049(11) -0.0011(10)
S5 0.0199(10) 0.0234(10) 0.0206(13) 0.0000(8) 0.0073(9) 0.0005(9)
S6 0.0206(9) 0.0159(8) 0.0206(11) 0.0027(7) 0.0073(10) 0.0018(9)
